data_7239264
loop_
_publ_author_name
'Wei, Liguo'
'Yang, Yulin'
'Fan, Ruiqing'
'Wang, Ping'
'Li, Liang'
'Yu, Jia'
'Yang, Bin'
'Cao, Wenwu'

_publ_section_title
;
 Enhance the performance of dye-sensitized solar cells by co-sensitization
 of 2,6-bis(iminoalkyl)pyridine and N719
;
_journal_issue 48
_journal_name_full 'RSC Advances'
_journal_page_first 25908
_journal_paper_doi 10.1039/c3ra44194f
_journal_volume 3
_journal_year 2013
_chemical_formula_moiety 'C29 H35 N3'
_chemical_formula_sum 'C29 H35 N3'
_chemical_formula_weight 425.60
_space_group_IT_number 14
_space_group_name_Hall '-P 2ybc'
_space_group_name_H-M_alt 'P 1 21/c 1'
_symmetry_cell_setting monoclinic
_symmetry_space_group_name_Hall '-P 2ybc'
_symmetry_space_group_name_H-M 'P 1 21/c 1'
_atom_sites_solution_hydrogens geom
_atom_sites_solution_primary direct
_atom_sites_solution_secondary difmap
_audit_creation_method SHELXL-97
_cell_angle_alpha 90.00
_cell_angle_beta 96.234(2)
_cell_angle_gamma 90.00
_cell_formula_units_Z 4
_cell_length_a 7.9390(8)
_cell_length_b 12.3208(13)
_cell_length_c 25.998(3)
_cell_measurement_reflns_used 13906
_cell_measurement_temperature 293(2)
_cell_measurement_theta_max 26.02
_cell_measurement_theta_min 1.58
_cell_volume 2528.0(5)
_computing_cell_refinement 'Bruker SMART'
_computing_data_collection 'Bruker SMART'
_computing_data_reduction 'Bruker SAINT'
_computing_molecular_graphics SHELXP-97
_computing_publication_material SHELXTL
_computing_structure_refinement 'SHELXL-97 (Sheldrick, 1997)'
_computing_structure_solution 'SHELXS-97 (Sheldrick, 1997)'
_diffrn_ambient_temperature 293(2)
_diffrn_measured_fraction_theta_full 0.993
_diffrn_measured_fraction_theta_max 0.993
_diffrn_measurement_device_type 'Bruker Smart APEX CCD area detector'
_diffrn_measurement_method 'phi and omega scans'
_diffrn_radiation_monochromator graphite
_diffrn_radiation_source 'fine-focus sealed tube'
_diffrn_radiation_type MoK\a
_diffrn_radiation_wavelength 0.71073
_diffrn_reflns_av_R_equivalents 0.0770
_diffrn_reflns_av_sigmaI/netI 0.1092
_diffrn_reflns_limit_h_max 9
_diffrn_reflns_limit_h_min -9
_diffrn_reflns_limit_k_max 12
_diffrn_reflns_limit_k_min -15
_diffrn_reflns_limit_l_max 32
_diffrn_reflns_limit_l_min -31
_diffrn_reflns_number 13906
_diffrn_reflns_theta_full 26.02
_diffrn_reflns_theta_max 26.02
_diffrn_reflns_theta_min 1.58
_diffrn_standards_decay_% none
_diffrn_standards_interval_count none
_diffrn_standards_interval_time none
_diffrn_standards_number none
_exptl_absorpt_coefficient_mu 0.066
_exptl_absorpt_correction_T_max 0.9870
_exptl_absorpt_correction_T_min 0.9832
_exptl_absorpt_correction_type multi-scan
_exptl_crystal_colour yellow
_exptl_crystal_density_diffrn 1.118
_exptl_crystal_density_method 'not measured'
_exptl_crystal_description block
_exptl_crystal_F_000 920
_exptl_crystal_size_max 0.26
_exptl_crystal_size_mid 0.24
_exptl_crystal_size_min 0.20
_refine_diff_density_max 0.296
_refine_diff_density_min -0.187
_refine_diff_density_rms 0.036
_refine_ls_extinction_method none
_refine_ls_goodness_of_fit_ref 0.947
_refine_ls_hydrogen_treatment constr
_refine_ls_matrix_type full
_refine_ls_number_parameters 289
_refine_ls_number_reflns 4938
_refine_ls_number_restraints 0
_refine_ls_restrained_S_all 0.947
_refine_ls_R_factor_all 0.1315
_refine_ls_R_factor_gt 0.0574
_refine_ls_shift/su_max 0.000
_refine_ls_shift/su_mean 0.000
_refine_ls_structure_factor_coef Fsqd
_refine_ls_weighting_details 'calc w=1/[\s^2^(Fo^2^)+(0.0200P)^2^] where P=(Fo^2^+2Fc^2^)/3'
_refine_ls_weighting_scheme calc
_refine_ls_wR_factor_gt 0.0868
_refine_ls_wR_factor_ref 0.1012
_reflns_number_gt 2362
_reflns_number_total 4938
_reflns_threshold_expression >2sigma(I)
_cod_data_source_file c3ra44194f.txt
_cod_data_source_block (I)
_cod_original_sg_symbol_H-M P2(1)/c
_cod_database_code 7239264

loop_
_symmetry_equiv_pos_as_xyz
'x, y, z'
'-x, y+1/2, -z+1/2'
'-x, -y, -z'
'x, -y-1/2, z-1/2'

loop_
_atom_site_label
_atom_site_type_symbol
_atom_site_fract_x
_atom_site_fract_y
_atom_site_fract_z
_atom_site_U_iso_or_equiv
_atom_site_adp_type
_atom_site_occupancy
_atom_site_symmetry_multiplicity
_atom_site_calc_flag
_atom_site_refinement_flags
N1 N -0.5544(2) 0.61937(15) -0.15400(7) 0.0377(5) Uani 1 1 d .
N2 N -0.2647(2) 0.69242(15) -0.04651(7) 0.0342(5) Uani 1 1 d .
N3 N 0.0206(2) 0.83861(14) 0.04282(7) 0.0328(5) Uani 1 1 d .
C1 C -0.4636(3) 0.60967(19) -0.11083(9) 0.0353(6) Uani 1 1 d .
C2 C -0.3645(3) 0.70650(19) -0.09065(9) 0.0315(6) Uani 1 1 d .
C3 C -0.3771(3) 0.80441(18) -0.11695(9) 0.0379(7) Uani 1 1 d .
H3B H -0.4480 0.8113 -0.1477 0.045 Uiso 1 1 calc R
C4 C -0.2830(3) 0.89137(19) -0.09692(9) 0.0401(7) Uani 1 1 d .
H4A H -0.2893 0.9580 -0.1139 0.048 Uiso 1 1 calc R
C5 C -0.1790(3) 0.87807(18) -0.05110(9) 0.0346(6) Uani 1 1 d .
H5A H -0.1140 0.9355 -0.0367 0.041 Uiso 1 1 calc R
C6 C -0.1734(3) 0.77816(18) -0.02709(9) 0.0321(6) Uani 1 1 d .
C7 C -0.0646(3) 0.75836(19) 0.02294(9) 0.0328(6) Uani 1 1 d .
C8 C -0.4473(3) 0.50849(18) -0.07891(9) 0.0551(8) Uani 1 1 d .
H8A H -0.5166 0.4524 -0.0959 0.083 Uiso 1 1 calc R
H8B H -0.4837 0.5227 -0.0455 0.083 Uiso 1 1 calc R
H8C H -0.3311 0.4854 -0.0748 0.083 Uiso 1 1 calc R
C9 C -0.0684(3) 0.64705(18) 0.04624(9) 0.0516(8) Uani 1 1 d .
H9A H 0.0057 0.6450 0.0780 0.077 Uiso 1 1 calc R
H9B H -0.0314 0.5947 0.0225 0.077 Uiso 1 1 calc R
H9C H -0.1818 0.6302 0.0531 0.077 Uiso 1 1 calc R
C10 C -0.6522(3) 0.52973(18) -0.17576(9) 0.0350(6) Uani 1 1 d .
C11 C -0.5797(3) 0.46024(19) -0.20928(9) 0.0354(6) Uani 1 1 d .
C12 C -0.6793(3) 0.3774(2) -0.23284(9) 0.0460(7) Uani 1 1 d .
H12A H -0.6339 0.3312 -0.2560 0.055 Uiso 1 1 calc R
C13 C -0.8439(4) 0.3630(2) -0.22238(10) 0.0529(8) Uani 1 1 d .
H13A H -0.9089 0.3071 -0.2382 0.063 Uiso 1 1 calc R
C14 C -0.9118(3) 0.4313(2) -0.18850(10) 0.0531(8) Uani 1 1 d .
H14A H -1.0227 0.4202 -0.1813 0.064 Uiso 1 1 calc R
C15 C -0.8197(3) 0.5162(2) -0.16479(10) 0.0442(7) Uani 1 1 d .
C16 C -0.3966(3) 0.4759(2) -0.21860(9) 0.0542(8) Uani 1 1 d .
H16A H -0.3738 0.5533 -0.2186 0.065 Uiso 1 1 calc R
H16B H -0.3261 0.4447 -0.1895 0.065 Uiso 1 1 calc R
C17 C -0.3415(3) 0.4290(2) -0.26723(10) 0.0677(9) Uani 1 1 d .
H17A H -0.2233 0.4437 -0.2685 0.102 Uiso 1 1 calc R
H17B H -0.4061 0.4613 -0.2967 0.102 Uiso 1 1 calc R
H17C H -0.3599 0.3520 -0.2677 0.102 Uiso 1 1 calc R
C18 C -0.8989(3) 0.5920(2) -0.12862(10) 0.0595(8) Uani 1 1 d .
H18A H -0.9946 0.5565 -0.1155 0.071 Uiso 1 1 calc R
H18B H -0.8167 0.6094 -0.0994 0.071 Uiso 1 1 calc R
C19 C -0.9567(4) 0.6936(2) -0.15592(11) 0.0843(11) Uani 1 1 d .
H19A H -1.0065 0.7408 -0.1324 0.126 Uiso 1 1 calc R
H19B H -1.0392 0.6764 -0.1845 0.126 Uiso 1 1 calc R
H19C H -0.8616 0.7292 -0.1685 0.126 Uiso 1 1 calc R
C20 C 0.1215(3) 0.82874(17) 0.09135(9) 0.0314(6) Uani 1 1 d .
C21 C 0.2917(3) 0.79922(18) 0.09253(10) 0.0366(6) Uani 1 1 d .
C22 C 0.3912(3) 0.80093(19) 0.14006(11) 0.0481(7) Uani 1 1 d .
H22A H 0.5045 0.7806 0.1417 0.058 Uiso 1 1 calc R
C23 C 0.3256(4) 0.8321(2) 0.18473(11) 0.0512(8) Uani 1 1 d .
H23A H 0.3947 0.8347 0.2160 0.061 Uiso 1 1 calc R
C24 C 0.1569(4) 0.85952(19) 0.18268(10) 0.0466(7) Uani 1 1 d .
H24A H 0.1129 0.8799 0.2130 0.056 Uiso 1 1 calc R
C25 C 0.0504(3) 0.85759(18) 0.13639(9) 0.0367(6) Uani 1 1 d .
C26 C 0.3694(3) 0.76989(19) 0.04370(9) 0.0458(7) Uani 1 1 d .
H26A H 0.2924 0.7225 0.0227 0.055 Uiso 1 1 calc R
H26B H 0.4738 0.7302 0.0530 0.055 Uiso 1 1 calc R
C27 C 0.4070(3) 0.86848(19) 0.01206(10) 0.0595(8) Uani 1 1 d .
H27A H 0.4547 0.8456 -0.0185 0.089 Uiso 1 1 calc R
H27B H 0.4862 0.9146 0.0323 0.089 Uiso 1 1 calc R
H27C H 0.3040 0.9077 0.0024 0.089 Uiso 1 1 calc R
C28 C -0.1336(3) 0.8865(2) 0.13489(9) 0.0482(7) Uani 1 1 d .
H28A H -0.1670 0.8812 0.1696 0.058 Uiso 1 1 calc R
H28B H -0.1999 0.8342 0.1134 0.058 Uiso 1 1 calc R
C29 C -0.1747(4) 0.9995(2) 0.11419(10) 0.0685(9) Uani 1 1 d .
H29A H -0.2938 1.0131 0.1142 0.103 Uiso 1 1 calc R
H29B H -0.1447 1.0051 0.0795 0.103 Uiso 1 1 calc R
H29C H -0.1117 1.0520 0.1357 0.103 Uiso 1 1 calc R

loop_
_atom_site_aniso_label
_atom_site_aniso_U_11
_atom_site_aniso_U_22
_atom_site_aniso_U_33
_atom_site_aniso_U_23
_atom_site_aniso_U_13
_atom_site_aniso_U_12
N1 0.0406(14) 0.0347(13) 0.0358(13) -0.0046(10) -0.0047(11) -0.0017(10)
N2 0.0406(14) 0.0297(12) 0.0312(12) -0.0022(10) -0.0010(10) -0.0026(10)
N3 0.0371(13) 0.0301(12) 0.0309(12) -0.0034(10) 0.0030(10) -0.0024(10)
C1 0.0411(17) 0.0318(15) 0.0320(15) -0.0012(12) -0.0001(13) 0.0018(12)
C2 0.0369(16) 0.0278(15) 0.0293(15) -0.0022(12) 0.0020(12) 0.0002(12)
C3 0.0455(18) 0.0329(15) 0.0340(15) -0.0007(13) -0.0009(13) -0.0013(13)
C4 0.0536(18) 0.0265(15) 0.0396(16) 0.0026(12) 0.0026(14) -0.0012(13)
C5 0.0408(16) 0.0291(15) 0.0337(15) -0.0028(12) 0.0029(13) -0.0042(12)
C6 0.0357(16) 0.0269(14) 0.0337(15) -0.0011(12) 0.0044(12) -0.0014(12)
C7 0.0369(16) 0.0295(15) 0.0318(15) 0.0007(12) 0.0039(13) -0.0001(12)
C8 0.072(2) 0.0370(16) 0.0509(18) 0.0078(14) -0.0163(16) -0.0122(15)
C9 0.064(2) 0.0381(16) 0.0479(17) 0.0096(14) -0.0170(15) -0.0114(14)
C10 0.0386(17) 0.0332(15) 0.0311(15) 0.0008(12) -0.0057(13) -0.0026(13)
C11 0.0316(16) 0.0389(16) 0.0344(15) -0.0005(13) -0.0021(13) -0.0021(13)
C12 0.053(2) 0.0466(17) 0.0372(16) -0.0079(13) -0.0017(14) -0.0019(15)
C13 0.052(2) 0.055(2) 0.0492(18) -0.0064(15) -0.0035(16) -0.0161(16)
C14 0.0335(18) 0.071(2) 0.0537(19) -0.0030(17) 0.0004(15) -0.0119(16)
C15 0.0375(18) 0.0504(18) 0.0439(17) -0.0038(14) 0.0000(14) 0.0016(14)
C16 0.0444(19) 0.071(2) 0.0471(18) -0.0214(15) 0.0047(14) 0.0011(15)
C17 0.063(2) 0.087(2) 0.054(2) -0.0043(17) 0.0091(16) 0.0008(18)
C18 0.049(2) 0.061(2) 0.070(2) 0.0072(17) 0.0126(16) 0.0079(16)
C19 0.110(3) 0.054(2) 0.096(3) 0.006(2) 0.042(2) 0.007(2)
C20 0.0345(16) 0.0256(14) 0.0327(15) 0.0009(11) -0.0028(13) -0.0062(12)
C21 0.0391(17) 0.0291(15) 0.0410(16) 0.0062(12) 0.0016(14) -0.0041(12)
C22 0.0389(18) 0.0431(17) 0.060(2) 0.0111(15) -0.0057(16) -0.0043(13)
C23 0.056(2) 0.0497(18) 0.0442(19) 0.0052(15) -0.0113(16) -0.0110(16)
C24 0.062(2) 0.0439(17) 0.0340(16) -0.0012(13) 0.0035(15) -0.0109(15)
C25 0.0407(17) 0.0341(15) 0.0351(16) 0.0008(12) 0.0038(14) -0.0057(13)
C26 0.0416(18) 0.0397(16) 0.0567(18) 0.0047(14) 0.0072(14) 0.0045(13)
C27 0.070(2) 0.0473(18) 0.066(2) 0.0120(15) 0.0282(17) 0.0092(15)
C28 0.051(2) 0.0554(19) 0.0396(16) -0.0067(14) 0.0118(14) -0.0051(15)
C29 0.064(2) 0.076(2) 0.068(2) 0.0168(18) 0.0232(17) 0.0192(17)

loop_
_atom_type_symbol
_atom_type_description
_atom_type_scat_dispersion_real
_atom_type_scat_dispersion_imag
_atom_type_scat_source
C C 0.0033 0.0016 'International Tables Vol C Tables 4.2.6.8 and 6.1.1.4'
H H 0.0000 0.0000 'International Tables Vol C Tables 4.2.6.8 and 6.1.1.4'
N N 0.0061 0.0033 'International Tables Vol C Tables 4.2.6.8 and 6.1.1.4'

loop_
_geom_angle_atom_site_label_1
_geom_angle_atom_site_label_2
_geom_angle_atom_site_label_3
_geom_angle
C1 N1 C10 120.5(2)
C2 N2 C6 117.7(2)
C7 N3 C20 121.0(2)
N1 C1 C2 117.5(2)
N1 C1 C8 125.1(2)
C2 C1 C8 117.4(2)
N2 C2 C3 122.9(2)
N2 C2 C1 116.1(2)
C3 C2 C1 121.0(2)
C4 C3 C2 119.0(2)
C4 C3 H3B 120.5
C2 C3 H3B 120.5
C3 C4 C5 118.8(2)
C3 C4 H4A 120.6
C5 C4 H4A 120.6
C6 C5 C4 118.9(2)
C6 C5 H5A 120.6
C4 C5 H5A 120.6
N2 C6 C5 122.7(2)
N2 C6 C7 115.6(2)
C5 C6 C7 121.7(2)
N3 C7 C9 125.3(2)
N3 C7 C6 117.1(2)
C9 C7 C6 117.6(2)
C1 C8 H8A 109.5
C1 C8 H8B 109.5
H8A C8 H8B 109.5
C1 C8 H8C 109.5
H8A C8 H8C 109.5
H8B C8 H8C 109.5
C7 C9 H9A 109.5
C7 C9 H9B 109.5
H9A C9 H9B 109.5
C7 C9 H9C 109.5
H9A C9 H9C 109.5
H9B C9 H9C 109.5
C11 C10 C15 121.4(2)
C11 C10 N1 118.6(2)
C15 C10 N1 119.9(2)
C10 C11 C12 118.2(2)
C10 C11 C16 119.5(2)
C12 C11 C16 122.2(2)
C13 C12 C11 121.0(3)
C13 C12 H12A 119.5
C11 C12 H12A 119.5
C14 C13 C12 119.8(3)
C14 C13 H13A 120.1
C12 C13 H13A 120.1
C13 C14 C15 121.7(3)
C13 C14 H14A 119.2
C15 C14 H14A 119.2
C14 C15 C10 117.9(2)
C14 C15 C18 120.7(3)
C10 C15 C18 121.4(2)
C17 C16 C11 117.4(2)
C17 C16 H16A 108.0
C11 C16 H16A 108.0
C17 C16 H16B 108.0
C11 C16 H16B 108.0
H16A C16 H16B 107.2
C16 C17 H17A 109.5
C16 C17 H17B 109.5
H17A C17 H17B 109.5
C16 C17 H17C 109.5
H17A C17 H17C 109.5
H17B C17 H17C 109.5
C19 C18 C15 110.6(2)
C19 C18 H18A 109.5
C15 C18 H18A 109.5
C19 C18 H18B 109.5
C15 C18 H18B 109.5
H18A C18 H18B 108.1
C18 C19 H19A 109.5
C18 C19 H19B 109.5
H19A C19 H19B 109.5
C18 C19 H19C 109.5
H19A C19 H19C 109.5
H19B C19 H19C 109.5
C21 C20 C25 121.7(2)
C21 C20 N3 119.4(2)
C25 C20 N3 118.7(2)
C22 C21 C20 118.0(2)
C22 C21 C26 120.3(2)
C20 C21 C26 121.7(2)
C23 C22 C21 121.5(3)
C23 C22 H22A 119.3
C21 C22 H22A 119.3
C24 C23 C22 119.4(3)
C24 C23 H23A 120.3
C22 C23 H23A 120.3
C23 C24 C25 121.7(3)
C23 C24 H24A 119.1
C25 C24 H24A 119.1
C24 C25 C20 117.7(2)
C24 C25 C28 121.1(2)
C20 C25 C28 121.2(2)
C21 C26 C27 112.7(2)
C21 C26 H26A 109.0
C27 C26 H26A 109.0
C21 C26 H26B 109.0
C27 C26 H26B 109.0
H26A C26 H26B 107.8
C26 C27 H27A 109.5
C26 C27 H27B 109.5
H27A C27 H27B 109.5
C26 C27 H27C 109.5
H27A C27 H27C 109.5
H27B C27 H27C 109.5
C25 C28 C29 113.5(2)
C25 C28 H28A 108.9
C29 C28 H28A 108.9
C25 C28 H28B 108.9
C29 C28 H28B 108.9
H28A C28 H28B 107.7
C28 C29 H29A 109.5
C28 C29 H29B 109.5
H29A C29 H29B 109.5
C28 C29 H29C 109.5
H29A C29 H29C 109.5
H29B C29 H29C 109.5

loop_
_geom_bond_atom_site_label_1
_geom_bond_atom_site_label_2
_geom_bond_distance
_geom_bond_publ_flag
N1 C1 1.272(3) yes
N1 C10 1.431(3) yes
N2 C2 1.333(2) yes
N2 C6 1.348(2) yes
N3 C7 1.275(2) yes
N3 C20 1.424(3) yes
C1 C2 1.493(3) ?
C1 C8 1.495(3) ?
C2 C3 1.385(3) ?
C3 C4 1.376(3) ?
C3 H3B 0.9300 ?
C4 C5 1.383(3) ?
C4 H4A 0.9300 ?
C5 C6 1.379(3) ?
C5 H5A 0.9300 ?
C6 C7 1.501(3) ?
C7 C9 1.501(3) ?
C8 H8A 0.9600 ?
C8 H8B 0.9600 ?
C8 H8C 0.9600 ?
C9 H9A 0.9600 ?
C9 H9B 0.9600 ?
C9 H9C 0.9600 ?
C10 C11 1.390(3) ?
C10 C15 1.399(3) ?
C11 C12 1.391(3) ?
C11 C16 1.511(3) ?
C12 C13 1.375(3) ?
C12 H12A 0.9300 ?
C13 C14 1.370(3) ?
C13 H13A 0.9300 ?
C14 C15 1.383(3) ?
C14 H14A 0.9300 ?
C15 C18 1.511(3) ?
C16 C17 1.498(3) ?
C16 H16A 0.9700 ?
C16 H16B 0.9700 ?
C17 H17A 0.9600 ?
C17 H17B 0.9600 ?
C17 H17C 0.9600 ?
C18 C19 1.486(3) ?
C18 H18A 0.9700 ?
C18 H18B 0.9700 ?
C19 H19A 0.9600 ?
C19 H19B 0.9600 ?
C19 H19C 0.9600 ?
C20 C21 1.397(3) ?
C20 C25 1.400(3) ?
C21 C22 1.393(3) ?
C21 C26 1.514(3) ?
C22 C23 1.378(3) ?
C22 H22A 0.9300 ?
C23 C24 1.376(3) ?
C23 H23A 0.9300 ?
C24 C25 1.394(3) ?
C24 H24A 0.9300 ?
C25 C28 1.500(3) ?
C26 C27 1.515(3) ?
C26 H26A 0.9700 ?
C26 H26B 0.9700 ?
C27 H27A 0.9600 ?
C27 H27B 0.9600 ?
C27 H27C 0.9600 ?
C28 C29 1.515(3) ?
C28 H28A 0.9700 ?
C28 H28B 0.9700 ?
C29 H29A 0.9600 ?
C29 H29B 0.9600 ?
C29 H29C 0.9600 ?
